data_1518077
loop_
_publ_author_name
'Cordier, Gerhard'
'Schwidetzky, Cristoph'
'Schafer, Herbert'

_publ_section_title
;
 Darstellung und struktur von Ba2As2Se5
;
_journal_name_full 'Revue de Chimie Minerale'
_journal_page_first 93
_journal_page_last 100
_journal_volume 22
_journal_year 1985
_chemical_formula_sum 'As2 Ba2 Se5'
_chemical_formula_weight 819.297
_space_group_IT_number 4
_symmetry_cell_setting monoclinic
_symmetry_Int_Tables_number 4
_symmetry_space_group_name_Hall 'P 2yb'
_symmetry_space_group_name_H-M 'P 1 21 1'
_cell_angle_alpha 90
_cell_angle_beta 118.5(1)
_cell_angle_gamma 90
_cell_formula_units_Z 4
_cell_length_a 10.162(3)
_cell_length_b 12.396(3)
_cell_length_c 9.499(3)
_cell_volume 1051.6(11)
_diffrn_ambient_temperature 293
_diffrn_radiation_probe x-ray
_diffrn_radiation_type MoK\a
_diffrn_radiation_wavelength 0.71069
_exptl_absorpt_coefficient_mu 30.921
_exptl_crystal_density_diffrn 5.175
_exptl_crystal_density_meas 5.15
_exptl_crystal_F_000 696
_refine_ls_number_parameters 162
_refine_ls_number_reflns 5145
_refine_ls_wR_factor_gt 0.089
_cod_data_source_file RCM-1985-22-93-100.cif
_cod_data_source_block Ba2As2Se5
_cod_original_sg_symbol_H-M 'P 21'
_cod_database_code 1518077

loop_
_symmetry_equiv_pos_site_id
_symmetry_equiv_pos_as_xyz
1 x,y,z
2 -x,1/2+y,-z

loop_
_atom_site_aniso_label
_atom_site_aniso_U_11
_atom_site_aniso_U_22
_atom_site_aniso_U_33
_atom_site_aniso_U_23
_atom_site_aniso_U_13
_atom_site_aniso_U_12
Se1 0.0124(16) 0.0083(14) 0.0172(16) 0.0013(12) 0.0064(13) -0.0003(12)
Se6 0.0138(16) 0.0142(17) 0.0176(17) -0.0021(13) 0.0088(14) -0.0035(14)
Se10 0.0126(17) 0.0073(16) 0.0159(16) 0.0020(13) 0.0056(13) -0.0008(13)
As4 0.0116(16) 0.0132(16) 0.0076(14) -0.0042(13) 0.0002(12) -0.0023(13)
Se3 0.0132(16) 0.0085(15) 0.0171(17) -0.0026(13) 0.0040(13) -0.0033(13)
Se4 0.0105(15) 0.0060(15) 0.0146(15) -0.0027(12) 0.0029(13) -0.0012(12)
Se7 0.0111(16) 0.0097(15) 0.0128(15) -0.0027(12) 0.0035(13) 0.0010(12)
Se8 0.0106(15) 0.0113(15) 0.0134(16) 0.0028(12) 0.0040(13) 0.0008(12)
As2 0.0161(16) 0.0084(16) 0.0088(15) -0.0032(13) 0.0049(13) -0.0014(13)
As3 0.0164(17) 0.0090(15) 0.0146(16) 0.0062(13) 0.0065(14) 0.0025(13)
Se2 0.0105(15) 0.0106(14) 0.0099(14) 0.0012(12) 0.0017(12) -0.0023(11)
Se5 0.0197(18) 0.0114(16) 0.0136(16) 0.0018(14) 0.0060(14) -0.0033(13)
Se9 0.0153(17) 0.0103(16) 0.0142(16) -0.0008(14) 0.0074(14) -0.0024(13)
As1 0.0076(15) 0.0087(15) 0.0138(16) 0.0032(12) 0.0047(13) 0.0017(12)
Ba1 0.0189(11) 0.0087(10) 0.0162(10) -0.0026(8) 0.0098(8) -0.0010(8)
Ba2 0.0112(10) 0.0097(9) 0.0108(9) -0.0012(8) 0.0049(7) -0.0007(8)
Ba3 0.0151(10) 0.0099(10) 0.0151(10) 0.0015(8) 0.0060(8) 0.0010(8)
Ba4 0.0119(9) 0.0126(10) 0.0097(9) 0.0029(8) 0.0028(8) -0.0004(8)

loop_
_atom_site_label
_atom_site_type_symbol
_atom_site_thermal_displace_type
_atom_site_fract_x
_atom_site_fract_y
_atom_site_fract_z
_atom_site_occupancy
_atom_site_U_iso_or_equiv
Se1 Se Uani 0.7633(5) 0.1036(4) 0.1352(5) 1.000 0.0129(9)
Se6 Se Uani 0.9828(4) 0.5205(4) 0.0234(5) 1.000 0.0147(10)
Se10 Se Uani 0.1023(4) 0.3303(4) 0.8031(5) 1.000 0.0124(9)
As4 As Uani 0.9920(4) 0.0089(4) 0.2110(4) 1.000 0.0126(9)
Se3 Se Uani 0.8600(4) 0.7908(4) 0.6447(5) 1.000 0.0143(9)
Se4 Se Uani 0.6324(4) 0.4068(3) 0.0688(5) 1.000 0.0116(9)
Se7 Se Uani 0.4291(4) 0.1663(3) 0.7669(4) 1.000 0.0121(9)
Se8 Se Uani 0.9259(4) 0.5530(4) 0.4182(4) 1.000 0.0125(9)
As2 As Uani 0.7382(4) 0.5830(3) 0.1377(4) 1.000 0.0115(9)
As3 As Uani 0.2507(4) 0.1233(4) 0.4814(5) 1.000 0.0137(9)
Se2 Se Uani 0.2609(5) 0.6034(4) 0.3775(5) 1.000 0.0116(8)
Se5 Se Uani 0.4703(5) 0.1832(4) 0.2115(5) 1.000 0.0157(10)
Se9 Se Uani 0.6078(4) 0.3821(4) 0.5569(5) 1.000 0.0131(9)
As1 As Uani 0.5129(4) 0.2002(3) 0.4771(4) 1.000 0.0102(9)
Ba1 Ba Uani 0.8589(3) 0.27240 0.9365(3) 1.000 0.0140(6)
Ba2 Ba Uani 0.8410(2) 0.2812(3) 0.4242(3) 1.000 0.0107(5)
Ba3 Ba Uani 0.3551(3) 0.4349(2) 0.6857(3) 1.000 0.0139(6)
Ba4 Ba Uani 0.3453(3) 0.4308(2) 0.1696(3) 1.000 0.0124(5)

loop_
_atom_type_symbol
_atom_type_description
_atom_type_scat_dispersion_real
_atom_type_scat_dispersion_imag
_atom_type_scat_source
As As 0.0499 2.0058 ' International Tables Vol C Tables 4.2.6.8 and 6.1.1.4'
Ba Ba -0.3244 2.2819 ' International Tables Vol C Tables 4.2.6.8 and 6.1.1.4'
Se Se -0.0929 2.2259 ' International Tables Vol C Tables 4.2.6.8 and 6.1.1.4'

loop_
_geom_angle_atom_site_label_1
_geom_angle_atom_site_label_2
_geom_angle_atom_site_label_3
_geom_angle
_geom_angle_site_symmetry_1
_geom_angle_site_symmetry_3
_geom_angle_publ_flag
As2 Se7 As3 92.2(2) 2_646 . yes
As2 Se8 As3 91.9(2) . 2_656 yes
Se6 As4 Se10 103.0(2) 2_745 2_646 yes
Se1 As4 Se10 97.6(3) . 2_646 yes
Se1 As4 Se6 102.3(2) . 2_745 yes
Se4 As2 Se8 100.0(2) . . yes
Se4 As2 Se7 100.5(2) . 2_656 yes
Se7 As2 Se8 88.8(2) 2_656 . yes
Se3 As3 Se7 106.4(2) 2_646 . yes
Se7 As3 Se8 86.7(2) . 2_646 yes
Se3 As3 Se8 103.7(3) 2_646 2_646 yes
Se5 As1 Se9 105.1(2) . . yes
Se2 As1 Se5 102.2(3) 2_646 . yes
Se2 As1 Se9 99.1(2) 2_646 . yes

loop_
_geom_bond_atom_site_label_1
_geom_bond_atom_site_label_2
_geom_bond_distance
_geom_bond_site_symmetry_2
_geom_bond_publ_flag
Se1 As4 2.388(7) . yes
Se6 As4 2.364(6) 2_755 yes
Se10 As4 2.391(7) 2_656 yes
Se3 As3 2.393(7) 2_656 yes
Se4 As2 2.384(5) . yes
Se7 As3 2.497(5) . yes
Se7 As2 2.500(6) 2_646 yes
Se8 As2 2.455(5) . yes
Se8 As3 2.554(6) 2_656 yes
Se2 As1 2.367(7) 2_656 yes
Se5 As1 2.357(6) . yes
Se9 As1 2.427(6) . yes

loop_
_geom_torsion_atom_site_label_1
_geom_torsion_atom_site_label_2
_geom_torsion_atom_site_label_3
_geom_torsion_atom_site_label_4
_geom_torsion
_geom_torsion_site_symmetry_1
_geom_torsion_site_symmetry_2
_geom_torsion_site_symmetry_4
_geom_torsion_publ_flag
As3 Se7 As2 Se8 -4.5(2) 2_656 2_656 . no
As2 Se7 As3 Se3 107.6(2) 2_646 . 2_646 no
As3 Se7 As2 Se4 95.5(2) 2_656 2_656 . no
As2 Se7 As3 Se8 4.3(2) 2_646 . 2_646 no
As3 Se8 As2 Se4 -96.1(3) 2_656 . . no
As3 Se8 As2 Se7 4.4(2) 2_656 . 2_656 no
As2 Se8 As3 Se7 -4.4(2) 2_646 2_646 . no
